data_7226078
loop_
_publ_author_name
'Zhang, Zhibin'
'Xu, Caixia'
'Yin, Lei'
'Wang, Zhen'
'Yin, Xin'
'Zhang, Jianguo'

_publ_section_title
;
 Synthesis, Crystal Structure and Properties of a New 1D Polymeric
 Nitrogen-Rich Energetic Complex {TAG[Li(BTO)(H2O)]}n based on
 1H,1'H-5,5'-bitetrazole-1,1'-diolate (BTO)
;
_journal_name_full 'RSC Adv.'
_journal_paper_doi 10.1039/C6RA12649A
_journal_year 2016
_chemical_formula_sum 'C3 H11 Li N14 O3'
_chemical_formula_weight 298.20
_chemical_name_systematic
; 
 ? 
;
_space_group_IT_number 15
_symmetry_cell_setting monoclinic
_symmetry_space_group_name_Hall '-C 2yc'
_symmetry_space_group_name_H-M 'C 1 2/c 1'
_atom_sites_solution_hydrogens geom
_atom_sites_solution_primary direct
_atom_sites_solution_secondary difmap
_audit_creation_method SHELXL-97
_audit_update_record
;
2015-10-15 deposited with the CCDC.
2016-07-28 downloaded from the CCDC.
;
_cell_angle_alpha 90.00
_cell_angle_beta 91.342(3)
_cell_angle_gamma 90.00
_cell_formula_units_Z 8
_cell_length_a 15.656(5)
_cell_length_b 6.3323(19)
_cell_length_c 23.814(7)
_cell_measurement_reflns_used 2263
_cell_measurement_temperature 298(2)
_cell_measurement_theta_max 26.535
_cell_measurement_theta_min 2.603
_cell_volume 2360.2(12)
_computing_cell_refinement 'Bruker SMART'
_computing_data_collection 'Bruker SMART'
_computing_data_reduction 'Bruker SAINT'
_computing_molecular_graphics 'Bruker SHELXTL'
_computing_publication_material 'Bruker SHELXTL'
_computing_structure_refinement 'SHELXL-97 (Sheldrick, 1997)'
_computing_structure_solution 'SHELXS-97 (Sheldrick, 1990)'
_diffrn_ambient_temperature 298(2)
_diffrn_measured_fraction_theta_full 0.994
_diffrn_measured_fraction_theta_max 0.994
_diffrn_measurement_device_type 'CCD area detector'
_diffrn_measurement_method 'phi and omega scans'
_diffrn_radiation_monochromator graphite
_diffrn_radiation_source 'fine-focus sealed tube'
_diffrn_radiation_type MoK\a
_diffrn_radiation_wavelength 0.71073
_diffrn_reflns_av_R_equivalents 0.0317
_diffrn_reflns_av_sigmaI/netI 0.0352
_diffrn_reflns_limit_h_max 18
_diffrn_reflns_limit_h_min -15
_diffrn_reflns_limit_k_max 7
_diffrn_reflns_limit_k_min -7
_diffrn_reflns_limit_l_max 25
_diffrn_reflns_limit_l_min -28
_diffrn_reflns_number 5597
_diffrn_reflns_theta_full 25.01
_diffrn_reflns_theta_max 25.01
_diffrn_reflns_theta_min 2.60
_exptl_absorpt_coefficient_mu 0.141
_exptl_absorpt_correction_T_max 0.9550
_exptl_absorpt_correction_T_min 0.9458
_exptl_absorpt_correction_type multi-scan
_exptl_absorpt_process_details sadabs
_exptl_crystal_density_diffrn 1.678
_exptl_crystal_density_meas 0
_exptl_crystal_density_method 'not measured'
_exptl_crystal_F_000 1232
_exptl_crystal_size_max 0.40
_exptl_crystal_size_mid 0.37
_exptl_crystal_size_min 0.33
_refine_diff_density_max 0.545
_refine_diff_density_min -0.528
_refine_diff_density_rms 0.070
_refine_ls_extinction_method none
_refine_ls_goodness_of_fit_ref 1.074
_refine_ls_hydrogen_treatment mixed
_refine_ls_matrix_type full
_refine_ls_number_parameters 190
_refine_ls_number_reflns 2065
_refine_ls_number_restraints 0
_refine_ls_restrained_S_all 1.074
_refine_ls_R_factor_all 0.0733
_refine_ls_R_factor_gt 0.0563
_refine_ls_shift/su_max 0.000
_refine_ls_shift/su_mean 0.000
_refine_ls_structure_factor_coef Fsqd
_refine_ls_weighting_details 'calc w=1/[\s^2^(Fo^2^)+(0.0793P)^2^+7.1695P] where P=(Fo^2^+2Fc^2^)/3'
_refine_ls_weighting_scheme calc
_refine_ls_wR_factor_gt 0.1524
_refine_ls_wR_factor_ref 0.1656
_reflns_number_gt 1634
_reflns_number_total 2065
_reflns_threshold_expression >2sigma(I)
_cod_data_source_file c6ra12649a2.cif
_cod_data_source_block 150412d
_cod_depositor_comments
;
The following automatic conversions were performed:

'_symmetry_cell_setting' value 'Monoclinic' changed to 'monoclinic'
according to
/usr/data/users/saulius/crontab/automatic-downloads/rss-feeds/RSC/lib/dictionaries/cif_core.dic
dictionary named 'cif_core.dic' version 2.4.2 from 2011-04-26.

Automatic conversion script
Id: cif_fix_values 4268 2015-11-12 08:31:59Z antanas 
;
_cod_original_sg_symbol_H-M C2/c
_cod_database_code 7226078

loop_
_symmetry_equiv_pos_as_xyz
'x, y, z'
'-x, y, -z+1/2'
'x+1/2, y+1/2, z'
'-x+1/2, y+1/2, -z+1/2'
'-x, -y, -z'
'x, -y, z-1/2'
'-x+1/2, -y+1/2, -z'
'x+1/2, -y+1/2, z-1/2'

loop_
_atom_site_label
_atom_site_type_symbol
_atom_site_fract_x
_atom_site_fract_y
_atom_site_fract_z
_atom_site_U_iso_or_equiv
_atom_site_adp_type
_atom_site_occupancy
_atom_site_symmetry_multiplicity
_atom_site_calc_flag
_atom_site_refinement_flags
Li1 Li 0.4843(4) 0.0250(8) 0.6092(2) 0.0353(13) Uani 1 1 d .
N1 N 0.44225(16) 0.4112(4) 0.67613(10) 0.0253(6) Uani 1 1 d .
N2 N 0.39838(18) 0.5140(4) 0.71526(11) 0.0328(7) Uani 1 1 d .
N3 N 0.40679(19) 0.7152(4) 0.70459(12) 0.0348(7) Uani 1 1 d .
N4 N 0.45506(18) 0.7461(4) 0.65941(11) 0.0303(6) Uani 1 1 d .
N5 N 0.56882(16) 0.6434(4) 0.56341(10) 0.0239(6) Uani 1 1 d .
N6 N 0.60695(17) 0.5396(4) 0.52170(11) 0.0311(7) Uani 1 1 d .
N7 N 0.58925(18) 0.3395(4) 0.52851(11) 0.0316(7) Uani 1 1 d .
N8 N 0.54054(17) 0.3104(4) 0.57368(11) 0.0282(6) Uani 1 1 d .
N9 N 0.66884(18) 0.2270(4) 0.69142(11) 0.0324(7) Uani 1 1 d .
H9 H 0.6656 0.3301 0.7148 0.039 Uiso 1 1 calc R
N10 N 0.6257(2) 0.0363(5) 0.70109(12) 0.0431(8) Uani 1 1 d .
H10A H 0.6032 0.0350 0.7355 0.052 Uiso 1 1 calc R
H10B H 0.6612 -0.0746 0.6979 0.052 Uiso 1 1 calc R
N11 N 0.75206(18) 0.4251(4) 0.63333(12) 0.0355(7) Uani 1 1 d .
H11 H 0.7726 0.4449 0.6006 0.043 Uiso 1 1 calc R
N12 N 0.7580(2) 0.5837(5) 0.67490(12) 0.0422(8) Uani 1 1 d .
H12A H 0.7371 0.5339 0.7067 0.063 Uiso 1 1 d R
H12B H 0.8125 0.6189 0.6804 0.063 Uiso 1 1 d R
N13 N 0.72022(17) 0.0782(4) 0.61144(11) 0.0328(7) Uani 1 1 d .
H13 H 0.6987 -0.0423 0.6200 0.039 Uiso 1 1 calc R
N14 N 0.76334(19) 0.1078(5) 0.56038(12) 0.0437(8) Uani 1 1 d .
H14A H 0.7984 -0.0005 0.5550 0.066 Uiso 1 1 d R
H14B H 0.7934 0.2270 0.5624 0.066 Uiso 1 1 d R
O1 O 0.44582(15) 0.2038(3) 0.67403(10) 0.0341(6) Uani 1 1 d .
O2 O 0.57410(15) 0.8485(3) 0.56846(10) 0.0348(6) Uani 1 1 d .
O3 O 0.38663(15) 0.0131(4) 0.54935(9) 0.0379(6) Uani 1 1 d .
H3C H 0.3900 -0.1131 0.5375 0.046 Uiso 1 1 d R
H3D H 0.3960 0.0948 0.5218 0.046 Uiso 1 1 d R
C1 C 0.47725(19) 0.5542(4) 0.64244(12) 0.0227(7) Uani 1 1 d .
C2 C 0.52799(18) 0.5020(4) 0.59468(12) 0.0219(6) Uani 1 1 d .
C3 C 0.71404(19) 0.2446(5) 0.64603(13) 0.0266(7) Uani 1 1 d .

loop_
_atom_site_aniso_label
_atom_site_aniso_U_11
_atom_site_aniso_U_22
_atom_site_aniso_U_33
_atom_site_aniso_U_23
_atom_site_aniso_U_13
_atom_site_aniso_U_12
Li1 0.044(3) 0.024(3) 0.039(3) -0.001(2) 0.018(3) 0.000(2)
N1 0.0326(14) 0.0185(13) 0.0252(13) 0.0007(10) 0.0095(11) -0.0024(11)
N2 0.0438(16) 0.0275(15) 0.0279(14) -0.0033(12) 0.0149(12) -0.0007(12)
N3 0.0478(17) 0.0251(15) 0.0324(16) -0.0022(12) 0.0175(13) 0.0027(12)
N4 0.0406(16) 0.0210(14) 0.0298(14) -0.0021(11) 0.0135(12) 0.0002(12)
N5 0.0282(13) 0.0187(13) 0.0252(14) 0.0000(10) 0.0070(11) -0.0016(10)
N6 0.0367(15) 0.0293(15) 0.0279(14) -0.0017(11) 0.0130(12) 0.0008(12)
N7 0.0390(16) 0.0273(15) 0.0291(15) -0.0049(12) 0.0138(12) -0.0018(12)
N8 0.0345(15) 0.0219(14) 0.0287(14) -0.0036(11) 0.0088(12) -0.0003(11)
N9 0.0426(16) 0.0300(15) 0.0252(14) -0.0030(12) 0.0112(12) -0.0036(12)
N10 0.065(2) 0.0337(17) 0.0317(16) -0.0024(13) 0.0222(14) -0.0111(15)
N11 0.0404(16) 0.0384(17) 0.0279(15) -0.0003(13) 0.0073(12) -0.0077(13)
N12 0.0516(19) 0.0379(17) 0.0375(17) -0.0062(14) 0.0119(14) -0.0110(14)
N13 0.0368(15) 0.0339(15) 0.0281(14) -0.0011(12) 0.0142(12) -0.0017(12)
N14 0.0460(18) 0.0493(19) 0.0368(17) -0.0101(14) 0.0232(14) -0.0090(15)
O1 0.0522(15) 0.0145(11) 0.0363(13) 0.0002(9) 0.0159(11) -0.0035(10)
O2 0.0463(14) 0.0163(11) 0.0425(14) 0.0002(10) 0.0163(11) -0.0051(10)
O3 0.0482(15) 0.0324(13) 0.0338(13) 0.0000(10) 0.0120(11) -0.0102(11)
C1 0.0287(16) 0.0166(14) 0.0230(15) -0.0009(12) 0.0065(12) -0.0011(12)
C2 0.0271(15) 0.0183(14) 0.0204(15) 0.0007(12) 0.0055(12) -0.0018(12)
C3 0.0243(15) 0.0301(17) 0.0254(16) 0.0024(13) 0.0009(13) 0.0024(13)

loop_
_atom_type_symbol
_atom_type_description
_atom_type_scat_dispersion_real
_atom_type_scat_dispersion_imag
_atom_type_scat_source
C C 0.0033 0.0016 'International Tables Vol C Tables 4.2.6.8 and 6.1.1.4'
H H 0.0000 0.0000 'International Tables Vol C Tables 4.2.6.8 and 6.1.1.4'
N N 0.0061 0.0033 'International Tables Vol C Tables 4.2.6.8 and 6.1.1.4'
O O 0.0106 0.0060 'International Tables Vol C Tables 4.2.6.8 and 6.1.1.4'
Li Li -0.0003 0.0001 'International Tables Vol C Tables 4.2.6.8 and 6.1.1.4'

loop_
_geom_angle_atom_site_label_1
_geom_angle_atom_site_label_2
_geom_angle_atom_site_label_3
_geom_angle
_geom_angle_site_symmetry_1
_geom_angle_site_symmetry_3
O1 Li1 O2 152.3(4) . 1_545
O1 Li1 O3 108.6(3) . .
O2 Li1 O3 99.1(3) 1_545 .
O1 Li1 N4 88.0(2) . 1_545
O2 Li1 N4 88.5(2) 1_545 1_545
O3 Li1 N4 100.7(3) . 1_545
O1 Li1 N8 87.8(2) . .
O2 Li1 N8 88.9(2) 1_545 .
O3 Li1 N8 93.5(2) . .
N4 Li1 N8 165.7(3) 1_545 .
O1 Li1 N10 70.5(2) . .
O2 Li1 N10 81.9(2) 1_545 .
O3 Li1 N10 178.1(3) . .
N4 Li1 N10 77.7(2) 1_545 .
N8 Li1 N10 88.1(2) . .
O1 N1 C1 129.5(3) . .
O1 N1 N2 122.3(2) . .
C1 N1 N2 108.2(2) . .
N3 N2 N1 106.4(2) . .
N2 N3 N4 111.0(2) . .
C1 N4 N3 105.5(2) . .
C1 N4 Li1 120.8(3) . 1_565
N3 N4 Li1 133.2(2) . 1_565
O2 N5 C2 130.1(3) . .
O2 N5 N6 121.8(2) . .
C2 N5 N6 108.1(2) . .
N7 N6 N5 106.5(2) . .
N6 N7 N8 110.9(2) . .
C2 N8 N7 105.5(2) . .
C2 N8 Li1 123.0(2) . .
N7 N8 Li1 131.5(2) . .
C3 N9 N10 118.6(3) . .
C3 N9 H9 120.7 . .
N10 N9 H9 120.7 . .
N9 N10 Li1 104.1(2) . .
N9 N10 H10A 110.9 . .
Li1 N10 H10A 110.9 . .
N9 N10 H10B 110.9 . .
Li1 N10 H10B 110.9 . .
H10A N10 H10B 109.0 . .
C3 N11 N12 118.4(3) . .
C3 N11 H11 120.8 . .
N12 N11 H11 120.8 . .
N11 N12 H12A 109.0 . .
N11 N12 H12B 109.2 . .
H12A N12 H12B 109.5 . .
C3 N13 N14 117.7(3) . .
C3 N13 H13 121.1 . .
N14 N13 H13 121.1 . .
N13 N14 H14A 109.2 . .
N13 N14 H14B 109.2 . .
H14A N14 H14B 109.5 . .
N1 O1 Li1 127.1(2) . .
N5 O2 Li1 122.8(2) . 1_565
Li1 O3 H3C 102.3 . .
Li1 O3 H3D 111.8 . .
H3C O3 H3D 107.6 . .
N4 C1 N1 108.9(3) . .
N4 C1 C2 127.1(3) . .
N1 C1 C2 124.1(3) . .
N8 C2 N5 109.0(3) . .
N8 C2 C1 126.6(3) . .
N5 C2 C1 124.4(3) . .
N9 C3 N11 121.0(3) . .
N9 C3 N13 119.2(3) . .
N11 C3 N13 119.8(3) . .

loop_
_geom_bond_atom_site_label_1
_geom_bond_atom_site_label_2
_geom_bond_distance
_geom_bond_site_symmetry_2
Li1 O1 2.019(6) .
Li1 O2 2.056(6) 1_545
Li1 O3 2.067(7) .
Li1 N4 2.188(6) 1_545
Li1 N8 2.188(6) .
Li1 N10 3.077(7) .
N1 O1 1.315(3) .
N1 C1 1.336(4) .
N1 N2 1.339(4) .
N2 N3 1.306(4) .
N3 N4 1.343(4) .
N4 C1 1.329(4) .
N4 Li1 2.188(6) 1_565
N5 O2 1.307(3) .
N5 C2 1.337(4) .
N5 N6 1.342(4) .
N6 N7 1.308(4) .
N7 N8 1.346(4) .
N8 C2 1.329(4) .
N9 C3 1.311(4) .
N9 N10 1.405(4) .
N9 H9 0.8600 .
N10 H10A 0.9000 .
N10 H10B 0.9000 .
N11 C3 1.326(4) .
N11 N12 1.412(4) .
N11 H11 0.8600 .
N12 H12A 0.8899 .
N12 H12B 0.8900 .
N13 C3 1.343(4) .
N13 N14 1.417(4) .
N13 H13 0.8600 .
N14 H14A 0.8899 .
N14 H14B 0.8899 .
O2 Li1 2.056(6) 1_565
O3 H3C 0.8500 .
O3 H3D 0.8500 .
C1 C2 1.441(4) .

loop_
_geom_torsion_atom_site_label_1
_geom_torsion_atom_site_label_2
_geom_torsion_atom_site_label_3
_geom_torsion_atom_site_label_4
_geom_torsion
_geom_torsion_site_symmetry_1
_geom_torsion_site_symmetry_4
O1 N1 N2 N3 -178.8(3) . .
C1 N1 N2 N3 0.5(3) . .
N1 N2 N3 N4 0.0(4) . .
N2 N3 N4 C1 -0.5(4) . .
N2 N3 N4 Li1 170.6(3) . 1_565
O2 N5 N6 N7 -179.8(3) . .
C2 N5 N6 N7 -0.4(3) . .
N5 N6 N7 N8 0.0(3) . .
N6 N7 N8 C2 0.4(3) . .
N6 N7 N8 Li1 178.2(3) . .
O1 Li1 N8 C2 -8.5(4) . .
O2 Li1 N8 C2 -160.9(3) 1_545 .
O3 Li1 N8 C2 100.0(3) . .
N4 Li1 N8 C2 -81.4(12) 1_545 .
N10 Li1 N8 C2 -79.0(3) . .
O1 Li1 N8 N7 174.1(3) . .
O2 Li1 N8 N7 21.6(4) 1_545 .
O3 Li1 N8 N7 -77.4(4) . .
N4 Li1 N8 N7 101.1(12) 1_545 .
N10 Li1 N8 N7 103.6(3) . .
C3 N9 N10 Li1 -68.8(3) . .
O1 Li1 N10 N9 -82.3(2) . .
O2 Li1 N10 N9 95.2(2) 1_545 .
O3 Li1 N10 N9 -141(8) . .
N4 Li1 N10 N9 -174.6(2) 1_545 .
N8 Li1 N10 N9 6.1(3) . .
C1 N1 O1 Li1 -14.5(5) . .
N2 N1 O1 Li1 164.6(3) . .
O2 Li1 O1 N1 98.8(7) 1_545 .
O3 Li1 O1 N1 -77.7(4) . .
N4 Li1 O1 N1 -178.4(3) 1_545 .
N8 Li1 O1 N1 15.3(4) . .
N10 Li1 O1 N1 104.0(3) . .
C2 N5 O2 Li1 -23.8(5) . 1_565
N6 N5 O2 Li1 155.5(3) . 1_565
N3 N4 C1 N1 0.8(3) . .
Li1 N4 C1 N1 -171.7(3) 1_565 .
N3 N4 C1 C2 178.8(3) . .
Li1 N4 C1 C2 6.3(5) 1_565 .
O1 N1 C1 N4 178.3(3) . .
N2 N1 C1 N4 -0.8(3) . .
O1 N1 C1 C2 0.3(5) . .
N2 N1 C1 C2 -178.8(3) . .
N7 N8 C2 N5 -0.7(3) . .
Li1 N8 C2 N5 -178.7(3) . .
N7 N8 C2 C1 177.9(3) . .
Li1 N8 C2 C1 -0.1(5) . .
O2 N5 C2 N8 -180.0(3) . .
N6 N5 C2 N8 0.7(3) . .
O2 N5 C2 C1 1.4(5) . .
N6 N5 C2 C1 -178.0(3) . .
N4 C1 C2 N8 -170.5(3) . .
N1 C1 C2 N8 7.2(5) . .
N4 C1 C2 N5 7.9(5) . .
N1 C1 C2 N5 -174.5(3) . .
N10 N9 C3 N11 176.2(3) . .
N10 N9 C3 N13 -2.4(5) . .
N12 N11 C3 N9 12.9(5) . .
N12 N11 C3 N13 -168.5(3) . .
N14 N13 C3 N9 174.7(3) . .
N14 N13 C3 N11 -3.9(4) . .
